data_7715496
loop_
_publ_author_name
'To&#x142;oczko, Aleksandra'
'Ka&#x17a;mierczak, Marcin'
'Ksi&#x105;&#x17c;ek, Maria'
'Weselski, Marek'
'Siczek, Mi&#x142;osz'
'Kusz, Joachim'
'Bronisz, Robert'

_publ_section_title
;
 Expanding the dimensionality of bis(tetrazolyl)alkane-based Fe(II)
 coordination polymers by the application of dinitrile coligands.
;
_journal_issue 16
_journal_name_full 'Dalton transactions (Cambridge, England : 2003)'
_journal_page_first 7163
_journal_page_last 7174
_journal_paper_doi 10.1039/d4dt00462k
_journal_volume 53
_journal_year 2024
_chemical_formula_moiety
;
C22 H36 Fe N18, 2(B F4)
;
_chemical_formula_sum 'C22 H36 B2 F8 Fe N18'
_chemical_formula_weight 782.16
_space_group_crystal_system triclinic
_space_group_IT_number 2
_space_group_name_Hall '-P 1'
_space_group_name_H-M_alt 'P -1'
_atom_sites_solution_hydrogens geom
_audit_creation_method SHELXL-2019/3
_audit_update_record
;
2024-02-13 deposited with the CCDC.	2024-03-21 downloaded from the CCDC.
;
_cell_angle_alpha 110.127(13)
_cell_angle_beta 99.834(13)
_cell_angle_gamma 113.172(13)
_cell_formula_units_Z 1
_cell_length_a 9.0817(13)
_cell_length_b 10.250(2)
_cell_length_c 11.7285(19)
_cell_measurement_reflns_used 3091
_cell_measurement_temperature 300(1)
_cell_measurement_theta_max 29.5320
_cell_measurement_theta_min 3.3540
_cell_volume 881.1(3)
_computing_cell_refinement 'CrysAlisPro 1.171.38.41q (Rigaku OD, 2015)'
_computing_data_collection 'CrysAlisPro 1.171.38.41q (Rigaku OD, 2015)'
_computing_data_reduction 'CrysAlisPro 1.171.38.41q (Rigaku OD, 2015)'
_computing_structure_refinement 'SHELXL-2019/2 (Sheldrick, 2015)'
_computing_structure_solution 'SHELXS-2013 (Sheldrick, 2015)'
_diffrn_ambient_temperature 300(1)
_diffrn_detector_area_resol_mean 10.4498
_diffrn_measured_fraction_theta_full 0.998
_diffrn_measured_fraction_theta_max 0.997
_diffrn_measurement_device_type
;
SuperNova diffractometer (Agilent Technologies) with Atlas detector
;
_diffrn_measurement_method '\w scans'
_diffrn_radiation_type MoK\a
_diffrn_radiation_wavelength 0.71073
_diffrn_reflns_av_R_equivalents 0.0285
_diffrn_reflns_av_unetI/netI 0.0428
_diffrn_reflns_Laue_measured_fraction_full 0.998
_diffrn_reflns_Laue_measured_fraction_max 0.997
_diffrn_reflns_limit_h_max 12
_diffrn_reflns_limit_h_min -12
_diffrn_reflns_limit_k_max 13
_diffrn_reflns_limit_k_min -8
_diffrn_reflns_limit_l_max 15
_diffrn_reflns_limit_l_min -15
_diffrn_reflns_number 8921
_diffrn_reflns_point_group_measured_fraction_full 0.998
_diffrn_reflns_point_group_measured_fraction_max 0.997
_diffrn_reflns_theta_full 25.242
_diffrn_reflns_theta_max 28.699
_diffrn_reflns_theta_min 3.335
_diffrn_source 'micro-focus sealed X-ray tube'
_exptl_absorpt_coefficient_mu 0.516
_exptl_absorpt_correction_T_max 1.00000
_exptl_absorpt_correction_T_min 0.96468
_exptl_absorpt_correction_type multi-scan
_exptl_absorpt_process_details
;
CrysAlisPro 1.171.38.41q (Rigaku Oxford Diffraction, 2015)
Empirical absorption correction using spherical harmonics,
 implemented in SCALE3 ABSPACK scaling algorithm.
;
_exptl_crystal_density_diffrn 1.474
_exptl_crystal_description polyhedron
_exptl_crystal_F_000 402
_exptl_crystal_size_max 0.150
_exptl_crystal_size_mid 0.080
_exptl_crystal_size_min 0.050
_refine_diff_density_max 0.382
_refine_diff_density_min -0.336
_refine_diff_density_rms 0.049
_refine_ls_extinction_method none
_refine_ls_goodness_of_fit_ref 1.023
_refine_ls_hydrogen_treatment constr
_refine_ls_matrix_type full
_refine_ls_number_parameters 286
_refine_ls_number_reflns 4549
_refine_ls_number_restraints 34
_refine_ls_restrained_S_all 1.024
_refine_ls_R_factor_all 0.0689
_refine_ls_R_factor_gt 0.0493
_refine_ls_shift/su_max 0.000
_refine_ls_shift/su_mean 0.000
_refine_ls_structure_factor_coef Fsqd
_refine_ls_weighting_details 'w=1/[\s^2^(Fo^2^)+(0.0708P)^2^+0.0688P] where P=(Fo^2^+2Fc^2^)/3'
_refine_ls_weighting_scheme calc
_refine_ls_wR_factor_gt 0.1243
_refine_ls_wR_factor_ref 0.1387
_reflns_Friedel_coverage 0.000
_reflns_number_gt 3430
_reflns_number_total 4549
_reflns_threshold_expression 'I > 2\s(I)'
_cod_data_source_file d4dt00462k2.cif
_cod_data_source_block 2_2_rb20_143_1f_1_300k
_cod_depositor_comments 'Adding full bibliography for 7715495--7715502.cif.'
_cod_database_code 7715496
_shelx_shelxl_version_number 2019/3
_shelx_space_group_comment
;
The symmetry employed for this shelxl refinement is uniquely defined
by the following loop, which should always be used as a source of
symmetry information in preference to the above space-group names.
They are only intended as comments.
;
_shelx_estimated_absorpt_t_min 0.927
_shelx_estimated_absorpt_t_max 0.975

loop_
_space_group_symop_operation_xyz
'x, y, z'
'-x, -y, -z'

loop_
_atom_site_label
_atom_site_type_symbol
_atom_site_fract_x
_atom_site_fract_y
_atom_site_fract_z
_atom_site_U_iso_or_equiv
_atom_site_adp_type
_atom_site_occupancy
_atom_site_site_symmetry_order
_atom_site_calc_flag
_atom_site_refinement_flags_posn
_atom_site_refinement_flags_adp
_atom_site_refinement_flags_occupancy
_atom_site_disorder_assembly
_atom_site_disorder_group
Fe1 Fe 0.000000 0.000000 0.500000 0.03958(14) Uani 1 2 d S . P . .
N1 N -0.3253(3) -0.3145(3) 0.0996(2) 0.0755(7) Uani 1 1 d . . . . .
N2 N -0.2851(3) -0.1706(3) 0.1154(2) 0.0620(5) Uani 1 1 d . . . . .
N3 N -0.1933(3) -0.0610(2) 0.2328(2) 0.0594(5) Uani 1 1 d . . . . .
N4 N -0.1715(2) -0.1338(2) 0.30041(18) 0.0494(4) Uani 1 1 d . . . . .
C1 C -0.2524(4) -0.2879(3) 0.2173(3) 0.0661(7) Uani 1 1 d . . . . .
H1 H -0.256522 -0.367255 0.240193 0.079 Uiso 1 1 calc R U . . .
C2 C -0.3297(4) -0.1355(4) 0.0083(3) 0.0850(9) Uani 1 1 d . . . . .
H2A H -0.300334 -0.024337 0.042306 0.102 Uiso 1 1 calc R U . . .
H2B H -0.452183 -0.199875 -0.039243 0.102 Uiso 1 1 calc R U . . .
C3 C -0.2351(5) -0.1700(4) -0.0824(3) 0.0914(10) Uani 1 1 d . . . . .
H3B H -0.278211 -0.284130 -0.123764 0.110 Uiso 0.768(15) 1 calc R U P A 1
H3A H -0.265168 -0.141442 -0.150122 0.110 Uiso 0.768(15) 1 calc R U P A 1
H3C H -0.265862 -0.155842 -0.158896 0.110 Uiso 0.232(15) 1 calc R U P A 2
H3D H -0.237842 -0.271541 -0.105131 0.110 Uiso 0.232(15) 1 calc R U P A 2
C4 C -0.0437(6) -0.0899(6) -0.0264(5) 0.0683(17) Uani 0.768(15) 1 d . . P A 1
H4B H -0.002288 -0.132795 -0.093105 0.082 Uiso 0.768(15) 1 calc R U P A 1
H4A H -0.011383 -0.115090 0.043214 0.082 Uiso 0.768(15) 1 calc R U P A 1
C4A C -0.053(3) -0.012(3) 0.040(2) 0.107(8) Uani 0.232(15) 1 d . . P A 2
H4D H -0.068272 0.079563 0.080670 0.128 Uiso 0.232(15) 1 calc R U P A 2
H4C H -0.009218 -0.038402 0.104709 0.128 Uiso 0.232(15) 1 calc R U P A 2
N5 N 0.3276(3) -0.2021(3) 0.4083(2) 0.0651(6) Uani 1 1 d . . . . .
N6 N 0.2977(2) -0.1565(2) 0.3190(2) 0.0546(5) Uani 1 1 d . . . . .
N7 N 0.2066(3) -0.0856(2) 0.33444(19) 0.0526(4) Uani 1 1 d . . . . .
N8 N 0.1723(2) -0.0837(2) 0.43919(17) 0.0461(4) Uani 1 1 d . . . . .
C5 C 0.2477(3) -0.1545(3) 0.4824(3) 0.0586(6) Uani 1 1 d . . . . .
H5 H 0.244046 -0.168461 0.556282 0.070 Uiso 1 1 calc R U . . .
C6 C 0.3498(4) -0.1949(4) 0.2064(3) 0.0723(7) Uani 1 1 d . . . . .
H6A H 0.468074 -0.171346 0.234460 0.087 Uiso 1 1 calc R U . . .
H6B H 0.342420 -0.129112 0.165219 0.087 Uiso 1 1 calc R U . . .
C7 C 0.2382(4) -0.3679(3) 0.1094(3) 0.0714(7) Uani 1 1 d . . . . .
H7A H 0.282646 -0.390634 0.039733 0.086 Uiso 1 1 calc R U . . .
H7B H 0.245483 -0.432656 0.151748 0.086 Uiso 1 1 calc R U . . .
C8 C 0.0532(4) -0.4157(3) 0.0518(3) 0.0665(7) Uani 1 1 d . . . . .
H8B H 0.005876 -0.401434 0.120491 0.080 Uiso 1 1 calc R U . . .
H8A H 0.046209 -0.345507 0.015479 0.080 Uiso 1 1 calc R U . . .
N9 N 0.1204(2) 0.2040(2) 0.47118(19) 0.0520(4) Uani 1 1 d . . . . .
C9 C 0.1795(3) 0.3110(3) 0.4533(2) 0.0491(5) Uani 1 1 d . . . . .
C10 C 0.2640(3) 0.4493(3) 0.4329(3) 0.0610(6) Uani 1 1 d . . . . .
H10A H 0.271011 0.541353 0.500241 0.073 Uiso 0.597(11) 1 calc R U P B 3
H10B H 0.197244 0.431640 0.349773 0.073 Uiso 0.597(11) 1 calc R U P B 3
H10C H 0.209672 0.514661 0.453886 0.073 Uiso 0.403(11) 1 calc R U P B 4
H10D H 0.251996 0.415219 0.342163 0.073 Uiso 0.403(11) 1 calc R U P B 4
C11 C 0.4459(5) 0.4822(7) 0.4354(6) 0.0548(17) Uani 0.597(11) 1 d . . P B 3
H11A H 0.438941 0.389961 0.368320 0.066 Uiso 0.597(11) 1 calc R U P B 3
H11B H 0.498110 0.571923 0.417287 0.066 Uiso 0.597(11) 1 calc R U P B 3
C11A C 0.4563(8) 0.5489(8) 0.5184(10) 0.054(2) Uani 0.403(11) 1 d . . P B 4
H11D H 0.509464 0.643589 0.506688 0.065 Uiso 0.403(11) 1 calc R U P B 4
H11C H 0.468839 0.582107 0.609209 0.065 Uiso 0.403(11) 1 calc R U P B 4
B1 B 0.7526(8) 0.3032(7) 0.2406(6) 0.0728(16) Uani 0.708(4) 1 d D . P C 5
F1 F 0.7903(12) 0.2548(9) 0.1337(7) 0.188(4) Uani 0.708(4) 1 d D . P C 5
F2 F 0.8942(5) 0.3585(9) 0.3381(7) 0.208(3) Uani 0.708(4) 1 d D . P C 5
F3 F 0.6288(5) 0.1891(4) 0.2502(4) 0.1182(12) Uani 0.708(4) 1 d D . P C 5
F4 F 0.7171(10) 0.4189(8) 0.2462(8) 0.164(3) Uani 0.708(4) 1 d D . P C 5
B1A B 0.7950(18) 0.3464(17) 0.2397(13) 0.0728(16) Uani 0.292(4) 1 d D . P C 6
F1A F 0.7301(14) 0.2353(18) 0.1162(9) 0.107(4) Uani 0.292(4) 1 d D . P C 6
F2A F 0.9403(12) 0.4817(14) 0.2830(12) 0.184(6) Uani 0.292(4) 1 d D . P C 6
F3A F 0.8236(16) 0.3054(14) 0.3340(12) 0.1182(12) Uani 0.292(4) 1 d D . P C 6
F4A F 0.6829(11) 0.4003(13) 0.2474(9) 0.072(3) Uani 0.292(4) 1 d D . P C 6

loop_
_atom_site_aniso_label
_atom_site_aniso_U_11
_atom_site_aniso_U_22
_atom_site_aniso_U_33
_atom_site_aniso_U_23
_atom_site_aniso_U_13
_atom_site_aniso_U_12
Fe1 0.0364(2) 0.0336(2) 0.0453(2) 0.01553(17) 0.01624(16) 0.01544(16)
N1 0.0732(15) 0.0558(13) 0.0594(14) 0.0086(10) 0.0109(11) 0.0176(11)
N2 0.0537(12) 0.0624(12) 0.0516(12) 0.0115(10) 0.0076(9) 0.0287(10)
N3 0.0593(12) 0.0514(11) 0.0526(11) 0.0129(9) 0.0049(9) 0.0291(9)
N4 0.0434(10) 0.0459(9) 0.0510(11) 0.0150(8) 0.0139(8) 0.0221(8)
C1 0.0662(16) 0.0469(13) 0.0659(17) 0.0167(12) 0.0196(13) 0.0193(12)
C2 0.084(2) 0.100(2) 0.0580(17) 0.0262(16) -0.0003(14) 0.0521(19)
C3 0.093(2) 0.098(2) 0.0665(19) 0.0348(18) 0.0174(17) 0.039(2)
C4 0.091(3) 0.072(3) 0.061(3) 0.030(2) 0.041(2) 0.050(2)
C4A 0.121(15) 0.111(18) 0.088(13) 0.044(13) 0.058(11) 0.048(13)
N5 0.0677(14) 0.0733(14) 0.0751(15) 0.0352(12) 0.0304(11) 0.0497(12)
N6 0.0472(10) 0.0546(11) 0.0618(12) 0.0195(9) 0.0266(9) 0.0278(9)
N7 0.0531(11) 0.0577(11) 0.0564(11) 0.0264(9) 0.0267(9) 0.0321(9)
N8 0.0461(10) 0.0474(10) 0.0483(10) 0.0206(8) 0.0211(8) 0.0253(8)
C5 0.0653(15) 0.0640(14) 0.0589(14) 0.0295(12) 0.0255(12) 0.0398(13)
C6 0.0655(16) 0.0816(19) 0.0717(18) 0.0262(15) 0.0420(14) 0.0379(15)
C7 0.0747(18) 0.0781(18) 0.0674(17) 0.0222(14) 0.0378(14) 0.0468(15)
C8 0.0728(17) 0.0703(16) 0.0616(15) 0.0226(13) 0.0327(13) 0.0424(14)
N9 0.0438(10) 0.0436(10) 0.0645(12) 0.0249(9) 0.0199(9) 0.0170(8)
C9 0.0391(11) 0.0459(11) 0.0597(13) 0.0244(10) 0.0177(9) 0.0180(9)
C10 0.0486(13) 0.0576(14) 0.0881(18) 0.0473(14) 0.0250(12) 0.0234(11)
C11 0.046(2) 0.061(3) 0.056(3) 0.034(3) 0.020(2) 0.0168(19)
C11A 0.048(3) 0.037(3) 0.070(6) 0.024(4) 0.024(3) 0.014(2)
B1 0.083(4) 0.088(4) 0.066(2) 0.041(3) 0.024(2) 0.055(4)
F1 0.348(10) 0.182(6) 0.215(7) 0.139(6) 0.231(7) 0.196(7)
F2 0.070(3) 0.261(7) 0.246(6) 0.150(6) -0.020(3) 0.040(4)
F3 0.130(3) 0.126(3) 0.144(3) 0.098(2) 0.061(2) 0.067(2)
F4 0.228(7) 0.109(4) 0.220(6) 0.101(4) 0.092(5) 0.114(5)
B1A 0.083(4) 0.088(4) 0.066(2) 0.041(3) 0.024(2) 0.055(4)
F1A 0.086(5) 0.159(10) 0.057(5) 0.020(5) 0.010(4) 0.075(6)
F2A 0.099(7) 0.168(10) 0.210(12) 0.105(10) -0.024(7) 0.014(7)
F3A 0.130(3) 0.126(3) 0.144(3) 0.098(2) 0.061(2) 0.067(2)
F4A 0.051(3) 0.077(5) 0.066(4) 0.011(4) 0.004(3) 0.038(3)

loop_
_atom_type_symbol
_atom_type_description
_atom_type_scat_dispersion_real
_atom_type_scat_dispersion_imag
_atom_type_scat_source
C C 0.0033 0.0016 'International Tables Vol C Tables 4.2.6.8 and 6.1.1.4'
H H 0.0000 0.0000 'International Tables Vol C Tables 4.2.6.8 and 6.1.1.4'
B B 0.0013 0.0007 'International Tables Vol C Tables 4.2.6.8 and 6.1.1.4'
F F 0.0171 0.0103 'International Tables Vol C Tables 4.2.6.8 and 6.1.1.4'
Fe Fe 0.3463 0.8444 'International Tables Vol C Tables 4.2.6.8 and 6.1.1.4'
N N 0.0061 0.0033 'International Tables Vol C Tables 4.2.6.8 and 6.1.1.4'

loop_
_geom_angle_atom_site_label_1
_geom_angle_atom_site_label_2
_geom_angle_atom_site_label_3
_geom_angle
_geom_angle_site_symmetry_1
_geom_angle_site_symmetry_3
_geom_angle_publ_flag
N9 Fe1 N9 180.0 2_556 . ?
N9 Fe1 N4 90.46(8) 2_556 2_556 ?
N9 Fe1 N4 89.54(8) . 2_556 ?
N9 Fe1 N4 89.54(8) 2_556 . ?
N9 Fe1 N4 90.46(8) . . ?
N4 Fe1 N4 180.0 2_556 . ?
N9 Fe1 N8 88.47(7) 2_556 . ?
N9 Fe1 N8 91.53(7) . . ?
N4 Fe1 N8 91.68(7) 2_556 . ?
N4 Fe1 N8 88.32(7) . . ?
N9 Fe1 N8 91.53(7) 2_556 2_556 ?
N9 Fe1 N8 88.47(7) . 2_556 ?
N4 Fe1 N8 88.32(7) 2_556 2_556 ?
N4 Fe1 N8 91.68(7) . 2_556 ?
N8 Fe1 N8 180.00(10) . 2_556 ?
C1 N1 N2 101.8(2) . . ?
N3 N2 N1 114.1(2) . . ?
N3 N2 C2 122.7(2) . . ?
N1 N2 C2 123.0(2) . . ?
N2 N3 N4 106.1(2) . . ?
N3 N4 C1 106.1(2) . . ?
N3 N4 Fe1 120.57(14) . . ?
C1 N4 Fe1 132.68(18) . . ?
N1 C1 N4 111.9(2) . . ?
N1 C1 H1 124.0 . . ?
N4 C1 H1 124.0 . . ?
N2 C2 C3 110.5(3) . . ?
N2 C2 H2A 109.5 . . ?
C3 C2 H2A 109.5 . . ?
N2 C2 H2B 109.5 . . ?
C3 C2 H2B 109.5 . . ?
H2A C2 H2B 108.1 . . ?
C4 C3 C2 118.2(3) . . ?
C2 C3 C4A 87.0(8) . . ?
C4 C3 H3B 107.8 . . ?
C2 C3 H3B 107.8 . . ?
C4 C3 H3A 107.8 . . ?
C2 C3 H3A 107.8 . . ?
H3B C3 H3A 107.1 . . ?
C2 C3 H3C 114.2 . . ?
C4A C3 H3C 114.2 . . ?
C2 C3 H3D 114.2 . . ?
C4A C3 H3D 114.2 . . ?
H3C C3 H3D 111.3 . . ?
C3 C4 C4 113.8(4) . 2 ?
C3 C4 H4B 108.8 . . ?
C4 C4 H4B 108.8 2 . ?
C3 C4 H4A 108.8 . . ?
C4 C4 H4A 108.8 2 . ?
H4B C4 H4A 107.7 . . ?
C4A C4A C3 97(2) 2 . ?
C4A C4A H4D 112.3 2 . ?
C3 C4A H4D 112.3 . . ?
C4A C4A H4C 112.3 2 . ?
C3 C4A H4C 112.3 . . ?
H4D C4A H4C 109.9 . . ?
C5 N5 N6 101.76(19) . . ?
N7 N6 N5 114.19(19) . . ?
N7 N6 C6 122.9(2) . . ?
N5 N6 C6 122.7(2) . . ?
N6 N7 N8 105.82(18) . . ?
N7 N8 C5 106.15(18) . . ?
N7 N8 Fe1 121.66(14) . . ?
C5 N8 Fe1 131.85(16) . . ?
N5 C5 N8 112.1(2) . . ?
N5 C5 H5 124.0 . . ?
N8 C5 H5 124.0 . . ?
N6 C6 C7 111.3(2) . . ?
N6 C6 H6A 109.4 . . ?
C7 C6 H6A 109.4 . . ?
N6 C6 H6B 109.4 . . ?
C7 C6 H6B 109.4 . . ?
H6A C6 H6B 108.0 . . ?
C8 C7 C6 114.1(2) . . ?
C8 C7 H7A 108.7 . . ?
C6 C7 H7A 108.7 . . ?
C8 C7 H7B 108.7 . . ?
C6 C7 H7B 108.7 . . ?
H7A C7 H7B 107.6 . . ?
C8 C8 C7 113.5(3) 2_545 . ?
C8 C8 H8B 108.9 2_545 . ?
C7 C8 H8B 108.9 . . ?
C8 C8 H8A 108.9 2_545 . ?
C7 C8 H8A 108.9 . . ?
H8B C8 H8A 107.7 . . ?
C9 N9 Fe1 177.82(19) . . ?
N9 C9 C10 177.0(2) . . ?
C9 C10 C11 110.8(2) . . ?
C9 C10 C11A 110.9(3) . . ?
C9 C10 H10A 109.5 . . ?
C11 C10 H10A 109.5 . . ?
C9 C10 H10B 109.5 . . ?
C11 C10 H10B 109.5 . . ?
H10A C10 H10B 108.1 . . ?
C9 C10 H10C 109.5 . . ?
C11A C10 H10C 109.5 . . ?
C9 C10 H10D 109.5 . . ?
C11A C10 H10D 109.5 . . ?
H10C C10 H10D 108.0 . . ?
C11 C11 C10 110.6(5) 2_666 . ?
C11 C11 H11A 109.5 2_666 . ?
C10 C11 H11A 109.5 . . ?
C11 C11 H11B 109.5 2_666 . ?
C10 C11 H11B 109.5 . . ?
H11A C11 H11B 108.1 . . ?
C11A C11A C10 109.8(8) 2_666 . ?
C11A C11A H11D 109.7 2_666 . ?
C10 C11A H11D 109.7 . . ?
C11A C11A H11C 109.7 2_666 . ?
C10 C11A H11C 109.7 . . ?
H11D C11A H11C 108.2 . . ?
F3 B1 F2 106.7(5) . . ?
F3 B1 F4 111.4(6) . . ?
F2 B1 F4 110.8(7) . . ?
F3 B1 F1 114.8(6) . . ?
F2 B1 F1 104.8(7) . . ?
F4 B1 F1 108.1(6) . . ?
F2A B1A F3A 100.6(10) . . ?
F2A B1A F1A 120.9(14) . . ?
F3A B1A F1A 118.8(14) . . ?
F2A B1A F4A 100.9(11) . . ?
F3A B1A F4A 110.7(13) . . ?
F1A B1A F4A 103.6(11) . . ?

loop_
_geom_bond_atom_site_label_1
_geom_bond_atom_site_label_2
_geom_bond_distance
_geom_bond_site_symmetry_2
_geom_bond_publ_flag
Fe1 N9 2.1200(19) 2_556 ?
Fe1 N9 2.1200(19) . ?
Fe1 N4 2.1564(19) 2_556 ?
Fe1 N4 2.1564(19) . ?
Fe1 N8 2.1702(17) . ?
Fe1 N8 2.1702(17) 2_556 ?
N1 C1 1.306(4) . ?
N1 N2 1.307(3) . ?
N2 N3 1.288(3) . ?
N2 C2 1.457(4) . ?
N3 N4 1.302(3) . ?
N4 C1 1.329(3) . ?
C1 H1 0.9300 . ?
C2 C3 1.512(5) . ?
C2 H2A 0.9700 . ?
C2 H2B 0.9700 . ?
C3 C4 1.498(6) . ?
C3 C4A 1.70(2) . ?
C3 H3B 0.9700 . ?
C3 H3A 0.9700 . ?
C3 H3C 0.9700 . ?
C3 H3D 0.9700 . ?
C4 C4 1.519(10) 2 ?
C4 H4B 0.9700 . ?
C4 H4A 0.9700 . ?
C4A C4A 1.46(4) 2 ?
C4A H4D 0.9700 . ?
C4A H4C 0.9700 . ?
N5 C5 1.312(3) . ?
N5 N6 1.315(3) . ?
N6 N7 1.296(3) . ?
N6 C6 1.459(3) . ?
N7 N8 1.314(2) . ?
N8 C5 1.333(3) . ?
C5 H5 0.9300 . ?
C6 C7 1.506(4) . ?
C6 H6A 0.9700 . ?
C6 H6B 0.9700 . ?
C7 C8 1.502(4) . ?
C7 H7A 0.9700 . ?
C7 H7B 0.9700 . ?
C8 C8 1.496(5) 2_545 ?
C8 H8B 0.9700 . ?
C8 H8A 0.9700 . ?
N9 C9 1.126(3) . ?
C9 C10 1.448(3) . ?
C10 C11 1.543(5) . ?
C10 C11A 1.547(7) . ?
C10 H10A 0.9700 . ?
C10 H10B 0.9700 . ?
C10 H10C 0.9700 . ?
C10 H10D 0.9700 . ?
C11 C11 1.492(10) 2_666 ?
C11 H11A 0.9700 . ?
C11 H11B 0.9700 . ?
C11A C11A 1.504(15) 2_666 ?
C11A H11D 0.9700 . ?
C11A H11C 0.9700 . ?
B1 F3 1.321(6) . ?
B1 F2 1.327(7) . ?
B1 F4 1.331(7) . ?
B1 F1 1.337(7) . ?
B1A F2A 1.329(12) . ?
B1A F3A 1.333(12) . ?
B1A F1A 1.337(12) . ?
B1A F4A 1.337(13) . ?

loop_
_geom_torsion_atom_site_label_1
_geom_torsion_atom_site_label_2
_geom_torsion_atom_site_label_3
_geom_torsion_atom_site_label_4
_geom_torsion
_geom_torsion_site_symmetry_1
_geom_torsion_site_symmetry_2
_geom_torsion_site_symmetry_3
_geom_torsion_site_symmetry_4
_geom_torsion_publ_flag
C1 N1 N2 N3 0.4(3) . . . . ?
C1 N1 N2 C2 176.3(3) . . . . ?
N1 N2 N3 N4 -0.7(3) . . . . ?
C2 N2 N3 N4 -176.6(2) . . . . ?
N2 N3 N4 C1 0.6(3) . . . . ?
N2 N3 N4 Fe1 172.61(15) . . . . ?
N2 N1 C1 N4 0.0(3) . . . . ?
N3 N4 C1 N1 -0.4(3) . . . . ?
Fe1 N4 C1 N1 -171.00(18) . . . . ?
N3 N2 C2 C3 109.5(3) . . . . ?
N1 N2 C2 C3 -66.1(4) . . . . ?
N2 C2 C3 C4 -55.6(4) . . . . ?
N2 C2 C3 C4A -68.9(8) . . . . ?
C2 C3 C4 C4 -65.3(6) . . . 2 ?
C2 C3 C4A C4A -163(2) . . . 2 ?
C5 N5 N6 N7 0.1(3) . . . . ?
C5 N5 N6 C6 -174.8(2) . . . . ?
N5 N6 N7 N8 -0.3(3) . . . . ?
C6 N6 N7 N8 174.6(2) . . . . ?
N6 N7 N8 C5 0.4(2) . . . . ?
N6 N7 N8 Fe1 -173.60(14) . . . . ?
N6 N5 C5 N8 0.2(3) . . . . ?
N7 N8 C5 N5 -0.4(3) . . . . ?
Fe1 N8 C5 N5 172.75(17) . . . . ?
N7 N6 C6 C7 -101.1(3) . . . . ?
N5 N6 C6 C7 73.4(3) . . . . ?
N6 C6 C7 C8 63.1(3) . . . . ?
C6 C7 C8 C8 175.4(3) . . . 2_545 ?
C9 C10 C11 C11 -62.0(7) . . . 2_666 ?
C9 C10 C11A C11A 62.2(9) . . . 2_666 ?
